data_4307391
loop_
_publ_author_name
'Hong-Bin Xu'
'Zhe-Ming Wang'
'Tao Liu'
'Song Gao'

_publ_section_title
;
Synthesis, Structure, and Magnetic Properties of (A)[FeIII(oxalate)Cl2] (A
= Alkyl Ammonium Cations) with Anionic 1D [FeIII(oxalate)Cl2]- Chains
;
_journal_name_full 'Inorganic Chemistry'
_journal_page_first 3089
_journal_page_last 3096
_journal_paper_doi 10.1021/ic0618854
_journal_volume 46
_journal_year 2007
_chemical_formula_sum 'C6 H12 Cl2 Fe N O4'
_chemical_formula_weight 288.92
_chemical_name_systematic
; 
 ? 
;
_space_group_IT_number 14
_symmetry_cell_setting monoclinic
_symmetry_space_group_name_Hall '-P 2ybc'
_symmetry_space_group_name_H-M 'P 1 21/c 1'
_atom_sites_solution_hydrogens geom
_atom_sites_solution_primary direct
_atom_sites_solution_secondary difmap
_audit_creation_method SHELXL-97
_cell_angle_alpha 90.00
_cell_angle_beta 91.869(2)
_cell_angle_gamma 90.00
_cell_formula_units_Z 4
_cell_length_a 7.9441(3)
_cell_length_b 8.6093(3)
_cell_length_c 17.8251(7)
_cell_measurement_reflns_used 20372
_cell_measurement_temperature 293(2)
_cell_measurement_theta_max 27.485
_cell_measurement_theta_min 3.395
_cell_volume 1218.47(8)
_computing_cell_refinement 'HKL Scalepack (Otwinowski & Minor, 1997)'
_computing_data_collection 'KappaCCD (Nonius B. V., 1998)'
_computing_data_reduction 'HKL Denzo (Otwinowski & Minor, 1997) & maXus (Mackay et al., 1998)'
_computing_molecular_graphics 'Bruker SHELXTL V5.1 (Sheldrick, 1998)'
_computing_publication_material 'SHELXL-97 (Sheldrick, 1997)'
_computing_structure_refinement 'SHELXL-97 (Sheldrick, 1997)'
_computing_structure_solution 'SHELXS-97 (Sheldrick, 1997)'
_diffrn_ambient_temperature 293(2)
_diffrn_detector_area_resol_mean 0.76
_diffrn_measured_fraction_theta_full 0.997
_diffrn_measured_fraction_theta_max 0.997
_diffrn_measurement_device_type 'NONIUS KappaCCD Diffractometer'
_diffrn_measurement_method CCD
_diffrn_radiation_monochromator graphite
_diffrn_radiation_source 'fine-focus sealed tube'
_diffrn_radiation_type MoK\a
_diffrn_radiation_wavelength 0.71073
_diffrn_reflns_av_R_equivalents 0.0743
_diffrn_reflns_av_sigmaI/netI 0.0606
_diffrn_reflns_limit_h_max 10
_diffrn_reflns_limit_h_min -10
_diffrn_reflns_limit_k_max 11
_diffrn_reflns_limit_k_min -11
_diffrn_reflns_limit_l_max 22
_diffrn_reflns_limit_l_min -23
_diffrn_reflns_number 22432
_diffrn_reflns_theta_full 27.51
_diffrn_reflns_theta_max 27.51
_diffrn_reflns_theta_min 3.49
_exptl_absorpt_coefficient_mu 1.665
_exptl_absorpt_correction_T_max 0.785
_exptl_absorpt_correction_T_min 0.706
_exptl_absorpt_correction_type multi-scan
_exptl_absorpt_process_details
;
multi-scan from symmetry-related measurements 
 Sortav (Blessing 1995)
;
_exptl_crystal_colour 'pale green'
_exptl_crystal_density_diffrn 1.575
_exptl_crystal_density_method 'not measured'
_exptl_crystal_description block
_exptl_crystal_F_000 588
_exptl_crystal_size_max 0.28
_exptl_crystal_size_mid 0.23
_exptl_crystal_size_min 0.15
_refine_diff_density_max 0.344
_refine_diff_density_min -0.270
_refine_diff_density_rms 0.059
_refine_ls_extinction_method none
_refine_ls_goodness_of_fit_ref 0.902
_refine_ls_hydrogen_treatment constraint
_refine_ls_matrix_type full
_refine_ls_number_parameters 127
_refine_ls_number_reflns 2798
_refine_ls_number_restraints 0
_refine_ls_restrained_S_all 0.902
_refine_ls_R_factor_all 0.0881
_refine_ls_R_factor_gt 0.0340
_refine_ls_shift/su_max 0.000
_refine_ls_shift/su_mean 0.000
_refine_ls_structure_factor_coef Fsqd
_refine_ls_weighting_details 'calc w=1/[\s^2^(Fo^2^)+(0.0396P)^2^+0.0000P] where P=(Fo^2^+2Fc^2^)/3'
_refine_ls_weighting_scheme calc
_refine_ls_wR_factor_gt 0.0689
_refine_ls_wR_factor_ref 0.0789
_reflns_number_gt 1580
_reflns_number_total 2798
_reflns_threshold_expression >2sigma(I)
_cod_data_source_file ic0618854si20061001_120333_3.cif
_cod_data_source_block 2
_cod_depositor_comments
;
The following automatic conversions were performed:
'_symmetry_cell_setting' value 'Monoclinic' changed to 'monoclinic'
according to '/home/saulius/struct/CIF-dictionaries/cif_core.dic'
dictionary named 'cif_core.dic' version 2.4.1 from 2010-06-29.

Automatic conversion script
Id: cif_fix_enum 1527 2010-12-29 10:47:43Z saulius 
;
_cod_original_sg_symbol_H-M 'P 21/c'
_cod_database_code 4307391

loop_
_symmetry_equiv_pos_as_xyz
'x, y, z'
'-x, y+1/2, -z+1/2'
'-x, -y, -z'
'x, -y-1/2, z-1/2'

loop_
_atom_site_label
_atom_site_type_symbol
_atom_site_fract_x
_atom_site_fract_y
_atom_site_fract_z
_atom_site_U_iso_or_equiv
_atom_site_adp_type
_atom_site_occupancy
_atom_site_symmetry_multiplicity
_atom_site_calc_flag
_atom_site_refinement_flags
_atom_site_disorder_assembly
_atom_site_disorder_group
Fe1 Fe 0.08054(4) 0.25055(4) 0.089232(17) 0.04322(13) Uani 1 1 d . . .
Cl2 Cl 0.33933(9) 0.15900(8) 0.12616(4) 0.0595(2) Uani 1 1 d . . .
Cl1 Cl -0.00505(9) 0.34847(9) 0.19698(4) 0.0693(2) Uani 1 1 d . . .
O4 O 0.1191(2) 0.16054(19) -0.02215(8) 0.0478(4) Uani 1 1 d . . .
O1 O -0.1289(2) 0.35132(19) 0.03001(9) 0.0490(4) Uani 1 1 d . . .
O2 O 0.1880(2) 0.44760(18) 0.04566(8) 0.0475(4) Uani 1 1 d . . .
O3 O -0.0499(2) 0.04844(19) 0.09122(8) 0.0500(4) Uani 1 1 d . . .
C2 C 0.0492(3) 0.0327(3) -0.03286(12) 0.0416(6) Uani 1 1 d . . .
C1 C -0.0915(3) 0.4723(3) -0.00423(12) 0.0403(6) Uani 1 1 d . . .
N1 N -0.5174(3) 0.2138(2) 0.35545(11) 0.0494(5) Uani 1 1 d . . .
C6 C -0.6356(4) 0.3305(3) 0.32234(14) 0.0698(8) Uani 1 1 d . . .
H6A H -0.7385 0.3293 0.3491 0.105 Uiso 1 1 calc R . .
H6B H -0.6590 0.3059 0.2705 0.105 Uiso 1 1 calc R . .
H6C H -0.5856 0.4319 0.3260 0.105 Uiso 1 1 calc R . .
C5 C -0.4813(4) 0.2516(3) 0.43548(13) 0.0660(8) Uani 1 1 d . . .
H5A H -0.5841 0.2487 0.4623 0.099 Uiso 1 1 calc R . .
H5B H -0.4330 0.3536 0.4393 0.099 Uiso 1 1 calc R . .
H5C H -0.4036 0.1770 0.4567 0.099 Uiso 1 1 calc R . .
C4 C -0.3590(4) 0.2173(3) 0.31405(18) 0.0740(9) Uani 1 1 d . . .
H4A H -0.3109 0.3195 0.3171 0.111 Uiso 1 1 calc R . .
H4B H -0.3823 0.1912 0.2624 0.111 Uiso 1 1 calc R . .
H4C H -0.2811 0.1434 0.3358 0.111 Uiso 1 1 calc R . .
C3 C -0.5935(5) 0.0572(3) 0.34913(19) 0.0992(12) Uani 1 1 d . . .
H3B H -0.6957 0.0545 0.3764 0.149 Uiso 1 1 calc R . .
H3C H -0.5160 -0.0184 0.3696 0.149 Uiso 1 1 calc R . .
H3D H -0.6182 0.0339 0.2973 0.149 Uiso 1 1 calc R . .

loop_
_atom_site_aniso_label
_atom_site_aniso_U_11
_atom_site_aniso_U_22
_atom_site_aniso_U_33
_atom_site_aniso_U_23
_atom_site_aniso_U_13
_atom_site_aniso_U_12
Fe1 0.0482(2) 0.0357(2) 0.0451(2) 0.00068(16) -0.00755(16) -0.00253(17)
Cl2 0.0613(4) 0.0562(4) 0.0602(4) 0.0027(3) -0.0101(3) 0.0146(4)
Cl1 0.0690(5) 0.0796(5) 0.0589(4) -0.0176(4) -0.0038(3) 0.0131(4)
O4 0.0604(11) 0.0402(10) 0.0431(9) 0.0002(8) 0.0027(8) -0.0153(9)
O1 0.0439(10) 0.0405(10) 0.0616(10) 0.0077(8) -0.0131(8) -0.0082(8)
O2 0.0425(10) 0.0355(9) 0.0635(10) 0.0042(8) -0.0138(8) -0.0033(8)
O3 0.0664(12) 0.0428(10) 0.0411(9) -0.0014(8) 0.0046(8) -0.0109(9)
C2 0.0452(15) 0.0398(14) 0.0397(13) 0.0046(12) -0.0027(11) -0.0023(12)
C1 0.0397(14) 0.0339(14) 0.0466(13) -0.0050(11) -0.0066(12) -0.0010(12)
N1 0.0466(13) 0.0501(13) 0.0518(12) 0.0010(10) 0.0040(10) 0.0041(11)
C6 0.065(2) 0.087(2) 0.0575(16) 0.0030(16) -0.0112(14) 0.0230(18)
C5 0.0589(19) 0.091(2) 0.0476(15) -0.0002(15) -0.0100(14) 0.0118(17)
C4 0.061(2) 0.084(2) 0.0780(19) 0.0113(17) 0.0214(16) 0.0147(17)
C3 0.128(3) 0.067(2) 0.103(2) -0.007(2) 0.018(2) -0.036(2)

loop_
_atom_type_symbol
_atom_type_description
_atom_type_scat_dispersion_real
_atom_type_scat_dispersion_imag
_atom_type_scat_source
C C 0.0033 0.0016 'International Tables Vol C Tables 4.2.6.8 and 6.1.1.4'
H H 0.0000 0.0000 'International Tables Vol C Tables 4.2.6.8 and 6.1.1.4'
N N 0.0061 0.0033 'International Tables Vol C Tables 4.2.6.8 and 6.1.1.4'
O O 0.0106 0.0060 'International Tables Vol C Tables 4.2.6.8 and 6.1.1.4'
Cl Cl 0.1484 0.1585 'International Tables Vol C Tables 4.2.6.8 and 6.1.1.4'
Fe Fe 0.3463 0.8444 'International Tables Vol C Tables 4.2.6.8 and 6.1.1.4'

loop_
_geom_angle_atom_site_label_1
_geom_angle_atom_site_label_2
_geom_angle_atom_site_label_3
_geom_angle
_geom_angle_site_symmetry_1
_geom_angle_site_symmetry_3
_geom_angle_publ_flag
O3 Fe1 O2 158.63(6) . . ?
O3 Fe1 O1 88.10(7) . . ?
O2 Fe1 O1 78.70(6) . . ?
O3 Fe1 O4 78.24(6) . . ?
O2 Fe1 O4 82.89(6) . . ?
O1 Fe1 O4 79.77(7) . . ?
O3 Fe1 Cl1 98.02(5) . . ?
O2 Fe1 Cl1 98.94(5) . . ?
O1 Fe1 Cl1 91.02(5) . . ?
O4 Fe1 Cl1 170.11(5) . . ?
O3 Fe1 Cl2 98.91(5) . . ?
O2 Fe1 Cl2 90.73(5) . . ?
O1 Fe1 Cl2 165.59(5) . . ?
O4 Fe1 Cl2 89.30(6) . . ?
Cl1 Fe1 Cl2 100.37(4) . . ?
C2 O4 Fe1 112.46(14) . . ?
C1 O1 Fe1 112.85(15) . . ?
C1 O2 Fe1 114.94(15) 3_565 . ?
C2 O3 Fe1 116.64(14) 3 . ?
O4 C2 O3 127.3(2) . 3 ?
O4 C2 C2 116.3(3) . 3 ?
O3 C2 C2 116.4(3) 3 3 ?
O1 C1 O2 126.6(2) . 3_565 ?
O1 C1 C1 116.8(3) . 3_565 ?
O2 C1 C1 116.5(3) 3_565 3_565 ?
C4 N1 C3 109.4(2) . . ?
C4 N1 C5 109.6(2) . . ?
C3 N1 C5 109.8(2) . . ?
C4 N1 C6 109.0(2) . . ?
C3 N1 C6 109.6(2) . . ?
C5 N1 C6 109.51(19) . . ?
N1 C6 H6A 109.5 . . ?
N1 C6 H6B 109.5 . . ?
H6A C6 H6B 109.5 . . ?
N1 C6 H6C 109.5 . . ?
H6A C6 H6C 109.5 . . ?
H6B C6 H6C 109.5 . . ?
N1 C5 H5A 109.5 . . ?
N1 C5 H5B 109.5 . . ?
H5A C5 H5B 109.5 . . ?
N1 C5 H5C 109.5 . . ?
H5A C5 H5C 109.5 . . ?
H5B C5 H5C 109.5 . . ?
N1 C4 H4A 109.5 . . ?
N1 C4 H4B 109.5 . . ?
H4A C4 H4B 109.5 . . ?
N1 C4 H4C 109.5 . . ?
H4A C4 H4C 109.5 . . ?
H4B C4 H4C 109.5 . . ?
N1 C3 H3B 109.5 . . ?
N1 C3 H3C 109.5 . . ?
H3B C3 H3C 109.5 . . ?
N1 C3 H3D 109.5 . . ?
H3B C3 H3D 109.5 . . ?
H3C C3 H3D 109.5 . . ?

loop_
_geom_bond_atom_site_label_1
_geom_bond_atom_site_label_2
_geom_bond_distance
_geom_bond_site_symmetry_2
_geom_bond_publ_flag
Fe1 O3 2.0260(16) . ?
Fe1 O2 2.0621(16) . ?
Fe1 O1 2.1261(17) . ?
Fe1 O4 2.1624(15) . ?
Fe1 Cl1 2.2242(8) . ?
Fe1 Cl2 2.2787(9) . ?
O4 C2 1.245(3) . ?
O1 C1 1.248(3) . ?
O2 C1 1.254(3) 3_565 ?
O3 C2 1.253(3) 3 ?
C2 O3 1.253(3) 3 ?
C2 C2 1.537(4) 3 ?
C1 O2 1.254(3) 3_565 ?
C1 C1 1.532(4) 3_565 ?
N1 C4 1.479(4) . ?
N1 C3 1.481(3) . ?
N1 C5 1.482(3) . ?
N1 C6 1.484(3) . ?
C6 H6A 0.9600 . ?
C6 H6B 0.9600 . ?
C6 H6C 0.9600 . ?
C5 H5A 0.9600 . ?
C5 H5B 0.9600 . ?
C5 H5C 0.9600 . ?
C4 H4A 0.9600 . ?
C4 H4B 0.9600 . ?
C4 H4C 0.9600 . ?
C3 H3B 0.9600 . ?
C3 H3C 0.9600 . ?
C3 H3D 0.9600 . ?
